data_7213320
loop_
_publ_author_name
'Mahato, Shashi B.'
'Garai, Subhadra'
'Weber, Manuela'
'Luger, Peter'

_publ_contact_author
;
     Prof. Peter Luger
     Institut f\"ur Chemie/Kristallographie
     Freie Universit\"at Berlin
     Fachbereich Biologie, Chemie, Pharmazie
     Takustr. 6
     14195 Berlin
     Germany
;
_publ_section_title
;
 Synthesis of novel 1-methylindole trimer and tetramer under
 Friedel--Crafts reaction conditions and determination of their structures
 by X-ray crystallography
;
_journal_issue 16
_journal_name_full 'Journal of the Chemical Society, Perkin Transactions 1'
_journal_page_first 2767
_journal_paper_doi 10.1039/b002074p
_journal_year 2000
_chemical_formula_moiety 'C36 H30 N4'
_chemical_formula_sum 'C36 H30 N4'
_chemical_formula_weight 518.64
_chemical_name_systematic
; 
 ? 
;
_space_group_IT_number 2
_symmetry_cell_setting triclinic
_symmetry_space_group_name_Hall '-P 1'
_symmetry_space_group_name_H-M 'P -1'
_atom_sites_solution_hydrogens geom
_atom_sites_solution_primary direct
_atom_sites_solution_secondary difmap
_audit_creation_method SHELXL-97
_cell_angle_alpha 78.57(6)
_cell_angle_beta 68.32(6)
_cell_angle_gamma 86.25(3)
_cell_formula_units_Z 2
_cell_length_a 10.595(5)
_cell_length_b 11.125(4)
_cell_length_c 13.0200(10)
_cell_measurement_reflns_used 27
_cell_measurement_temperature 293(2)
_cell_measurement_theta_max 50
_cell_measurement_theta_min 20
_cell_volume 1397.8(11)
_computing_cell_refinement 'STOE software'
_computing_data_collection 'STOE software'
_computing_data_reduction 'Stoe-routine REDUC'
_computing_molecular_graphics
;
SCHAKAL88 (Keller, 1988); ORTEPII (Johnson, 1976)
;
_computing_publication_material
;
SHELXL-93_ACTA (Sheldrick, 1993)
;
_computing_structure_refinement 'SHELXL-97 (Sheldrick, 1997)'
_computing_structure_solution 'SIR92 (Altomare, 1992)'
_diffrn_ambient_temperature 293(2)
_diffrn_measured_fraction_theta_full 0.988
_diffrn_measured_fraction_theta_max 0.988
_diffrn_measurement_device_type
;
Stoe four circle diffractometer, microVAX controlled
;
_diffrn_measurement_method \w/2\q
_diffrn_radiation_monochromator no
_diffrn_radiation_source 'fine-focus sealed tube'
_diffrn_radiation_type CuK\a
_diffrn_radiation_wavelength 1.54180
_diffrn_reflns_av_R_equivalents 0.0555
_diffrn_reflns_av_sigmaI/netI 0.0975
_diffrn_reflns_limit_h_max 12
_diffrn_reflns_limit_h_min -12
_diffrn_reflns_limit_k_max 12
_diffrn_reflns_limit_k_min 0
_diffrn_reflns_limit_l_max 15
_diffrn_reflns_limit_l_min -14
_diffrn_reflns_number 5024
_diffrn_reflns_theta_full 65.02
_diffrn_reflns_theta_max 65.02
_diffrn_reflns_theta_min 3.72
_diffrn_standards_decay_% 3
_diffrn_standards_interval_time 90
_diffrn_standards_number 4
_exptl_absorpt_coefficient_mu 0.565
_exptl_absorpt_correction_type no
_exptl_crystal_colour colourless
_exptl_crystal_density_diffrn 1.232
_exptl_crystal_density_meas ?
_exptl_crystal_density_method 'not measured'
_exptl_crystal_description needle
_exptl_crystal_F_000 548
_exptl_crystal_size_max 0.62
_exptl_crystal_size_mid 0.08
_exptl_crystal_size_min 0.06
_refine_diff_density_max 0.192
_refine_diff_density_min -0.221
_refine_diff_density_rms 0.046
_refine_ls_extinction_coef 0.0020(4)
_refine_ls_extinction_expression Fc^*^=kFc[1+0.001xFc^2^\l^3^/sin(2\q)]^-1/4^
_refine_ls_extinction_method SHELXL
_refine_ls_goodness_of_fit_ref 1.028
_refine_ls_hydrogen_treatment mixed
_refine_ls_matrix_type full
_refine_ls_number_parameters 366
_refine_ls_number_reflns 4700
_refine_ls_number_restraints 0
_refine_ls_restrained_S_all 1.028
_refine_ls_R_factor_all 0.1588
_refine_ls_R_factor_gt 0.0592
_refine_ls_shift/su_max 0.001
_refine_ls_shift/su_mean 0.000
_refine_ls_structure_factor_coef Fsqd
_refine_ls_weighting_details 'calc w=1/[\s^2^(Fo^2^)+(0.0737P)^2^+0.1733P] where P=(Fo^2^+2Fc^2^)/3'
_refine_ls_weighting_scheme calc
_refine_ls_wR_factor_gt 0.1297
_refine_ls_wR_factor_ref 0.1630
_reflns_number_gt 2653
_reflns_number_total 4700
_reflns_threshold_expression >2sigma(I)
_cod_data_source_file b002074psup1.cif
_cod_data_source_block in1
_cod_depositor_comments
;
The following automatic conversions were performed:

'_exptl_crystal_density_meas' value 'not measured' was changed to '?'
- the value is perceived as not measured.

Automatic conversion script
Id: cif_fix_values 3008 2015-01-20 13:52:24Z robertas 
;
_cod_original_cell_volume 1397.8(8)
_cod_original_sg_symbol_H-M p1bar
_cod_database_code 7213320

loop_
_symmetry_equiv_pos_as_xyz
'x, y, z'
'-x, -y, -z'

loop_
_atom_site_label
_atom_site_type_symbol
_atom_site_fract_x
_atom_site_fract_y
_atom_site_fract_z
_atom_site_U_iso_or_equiv
_atom_site_adp_type
_atom_site_occupancy
_atom_site_symmetry_multiplicity
_atom_site_calc_flag
_atom_site_refinement_flags
C1 C 0.9376(3) 0.3604(3) -0.0773(3) 0.0393(8) Uani 1 1 d .
N2 N 0.8131(3) 0.3953(2) -0.0880(2) 0.0458(7) Uani 1 1 d .
C2 C 0.7897(4) 0.5045(4) -0.1616(3) 0.0685(12) Uani 1 1 d .
H2A H 0.7453 0.4814 -0.2072 0.103 Uiso 1 1 calc R
H2B H 0.8750 0.5436 -0.2092 0.103 Uiso 1 1 calc R
H2C H 0.7332 0.5604 -0.1168 0.103 Uiso 1 1 calc R
C3 C 0.7114(3) 0.3297(3) 0.0014(3) 0.0429(8) Uani 1 1 d .
C4 C 0.5713(3) 0.3310(3) 0.0261(3) 0.0505(9) Uani 1 1 d .
H4 H 0.5330 0.3841 -0.0190 0.061 Uiso 1 1 calc R
C5 C 0.4920(3) 0.2506(3) 0.1195(3) 0.0589(10) Uani 1 1 d .
H5 H 0.3986 0.2487 0.1375 0.071 Uiso 1 1 calc R
C6 C 0.5497(3) 0.1714(3) 0.1881(3) 0.0552(10) Uani 1 1 d .
H6 H 0.4938 0.1182 0.2508 0.066 Uiso 1 1 calc R
C7 C 0.6875(3) 0.1714(3) 0.1642(3) 0.0458(8) Uani 1 1 d .
H7 H 0.7245 0.1187 0.2105 0.055 Uiso 1 1 calc R
C8 C 0.7715(3) 0.2513(3) 0.0697(3) 0.0387(8) Uani 1 1 d .
C9 C 0.9161(3) 0.2717(3) 0.0175(2) 0.0365(7) Uani 1 1 d .
C10 C 1.0176(3) 0.2068(3) 0.0607(3) 0.0354(7) Uani 1 1 d .
C11 C 1.1307(3) 0.1431(3) 0.0043(3) 0.0379(8) Uani 1 1 d .
N12 N 1.1953(3) 0.0923(2) 0.0790(2) 0.0428(7) Uani 1 1 d .
C12 C 1.2994(3) -0.0027(3) 0.0614(3) 0.0581(10) Uani 1 1 d .
H12A H 1.3736 0.0210 0.0789 0.087 Uiso 1 1 calc R
H12B H 1.3317 -0.0125 -0.0157 0.087 Uiso 1 1 calc R
H12C H 1.2611 -0.0788 0.1096 0.087 Uiso 1 1 calc R
C13 C 1.1244(3) 0.1230(3) 0.1823(3) 0.0430(8) Uani 1 1 d .
C14 C 1.1497(4) 0.0948(3) 0.2818(3) 0.0553(10) Uani 1 1 d .
H14 H 1.2215 0.0445 0.2872 0.066 Uiso 1 1 calc R
C15 C 1.0645(4) 0.1439(4) 0.3723(3) 0.0648(11) Uani 1 1 d .
H15 H 1.0795 0.1268 0.4397 0.078 Uiso 1 1 calc R
C16 C 0.9560(4) 0.2189(4) 0.3642(3) 0.0609(10) Uani 1 1 d .
H16 H 0.9012 0.2521 0.4260 0.073 Uiso 1 1 calc R
C17 C 0.9289(3) 0.2444(3) 0.2669(3) 0.0462(8) Uani 1 1 d .
H17 H 0.8559 0.2938 0.2629 0.055 Uiso 1 1 calc R
C18 C 1.0123(3) 0.1952(3) 0.1735(3) 0.0393(8) Uani 1 1 d .
C19 C 1.1900(3) 0.1328(3) -0.1140(3) 0.0384(8) Uani 1 1 d .
C20 C 1.1265(3) 0.1025(3) -0.1785(3) 0.0432(8) Uani 1 1 d .
H20 H 1.0352 0.0807 -0.1522 0.052 Uiso 1 1 calc R
N21 N 1.2139(3) 0.1082(3) -0.2877(2) 0.0510(8) Uani 1 1 d .
C21 C 1.1815(5) 0.0794(4) -0.3790(3) 0.0748(13) Uani 1 1 d .
H21A H 1.0859 0.0629 -0.3536 0.112 Uiso 1 1 calc R
H21B H 1.2314 0.0084 -0.4030 0.112 Uiso 1 1 calc R
H21C H 1.2058 0.1477 -0.4408 0.112 Uiso 1 1 calc R
C22 C 1.3389(4) 0.1445(3) -0.2953(3) 0.0483(9) Uani 1 1 d .
C23 C 1.4611(5) 0.1623(4) -0.3883(3) 0.0716(12) Uani 1 1 d .
H23 H 1.4665 0.1499 -0.4583 0.086 Uiso 1 1 calc R
C24 C 1.5716(5) 0.1984(4) -0.3723(5) 0.0888(16) Uani 1 1 d .
H24 H 1.6540 0.2102 -0.4327 0.107 Uiso 1 1 calc R
C25 C 1.5647(4) 0.2180(4) -0.2678(5) 0.0834(15) Uani 1 1 d .
H25 H 1.6421 0.2433 -0.2600 0.100 Uiso 1 1 calc R
C26 C 1.4448(4) 0.2005(3) -0.1763(4) 0.0619(11) Uani 1 1 d .
H26 H 1.4407 0.2141 -0.1069 0.074 Uiso 1 1 calc R
C27 C 1.3289(3) 0.1618(3) -0.1887(3) 0.0447(8) Uani 1 1 d .
C28 C 1.0652(3) 0.4113(3) -0.1645(3) 0.0401(8) Uani 1 1 d .
C29 C 1.1715(3) 0.4559(3) -0.1502(3) 0.0455(8) Uani 1 1 d .
H29 H 1.1743 0.4617 -0.0808 0.055 Uiso 1 1 calc R
N30 N 1.2747(3) 0.4915(3) -0.2512(2) 0.0490(7) Uani 1 1 d .
C30 C 1.4070(4) 0.5392(4) -0.2676(4) 0.0690(12) Uani 1 1 d .
H30A H 1.4758 0.4805 -0.2949 0.103 Uiso 1 1 calc R
H30B H 1.4069 0.5537 -0.1973 0.103 Uiso 1 1 calc R
H30C H 1.4256 0.6147 -0.3214 0.103 Uiso 1 1 calc R
C31 C 1.2357(3) 0.4687(3) -0.3346(3) 0.0485(9) Uani 1 1 d .
C32 C 1.3025(4) 0.4909(4) -0.4515(3) 0.0645(11) Uani 1 1 d .
H32 H 1.3878 0.5283 -0.4847 0.077 Uiso 1 1 calc R
C33 C 1.2394(5) 0.4562(4) -0.5158(4) 0.0787(13) Uani 1 1 d .
H33 H 1.2825 0.4702 -0.5936 0.094 Uiso 1 1 calc R
C34 C 1.1122(4) 0.4004(4) -0.4668(3) 0.0708(12) Uani 1 1 d .
H34 H 1.0724 0.3760 -0.5122 0.085 Uiso 1 1 calc R
C35 C 1.0434(4) 0.3805(3) -0.3512(3) 0.0573(10) Uani 1 1 d .
H35 H 0.9577 0.3440 -0.3193 0.069 Uiso 1 1 calc R
C36 C 1.1040(3) 0.4158(3) -0.2835(3) 0.0445(8) Uani 1 1 d .

loop_
_atom_site_aniso_label
_atom_site_aniso_U_11
_atom_site_aniso_U_22
_atom_site_aniso_U_33
_atom_site_aniso_U_23
_atom_site_aniso_U_13
_atom_site_aniso_U_12
C1 0.0365(18) 0.0349(18) 0.0417(18) -0.0015(14) -0.0119(15) 0.0027(14)
N2 0.0412(16) 0.0451(16) 0.0475(16) 0.0055(13) -0.0206(13) 0.0090(13)
C2 0.059(2) 0.063(3) 0.068(3) 0.019(2) -0.022(2) 0.017(2)
C3 0.0381(18) 0.0408(19) 0.048(2) -0.0045(16) -0.0174(16) 0.0069(15)
C4 0.041(2) 0.046(2) 0.068(2) -0.0067(18) -0.0273(18) 0.0084(16)
C5 0.0324(18) 0.051(2) 0.089(3) -0.009(2) -0.0193(19) 0.0034(16)
C6 0.044(2) 0.042(2) 0.069(2) -0.0026(18) -0.0125(18) -0.0009(16)
C7 0.0425(19) 0.0366(18) 0.052(2) 0.0004(16) -0.0156(16) 0.0050(15)
C8 0.0366(17) 0.0355(18) 0.0447(19) -0.0054(15) -0.0174(15) 0.0051(14)
C9 0.0330(16) 0.0376(18) 0.0383(17) -0.0050(14) -0.0139(14) 0.0039(13)
C10 0.0325(16) 0.0298(17) 0.0422(18) -0.0023(14) -0.0142(14) 0.0004(13)
C11 0.0376(18) 0.0380(18) 0.0388(18) -0.0031(14) -0.0171(15) 0.0024(14)
N12 0.0400(15) 0.0466(16) 0.0452(16) -0.0070(13) -0.0219(13) 0.0115(12)
C12 0.054(2) 0.055(2) 0.068(2) -0.0082(19) -0.030(2) 0.0216(18)
C13 0.0427(19) 0.043(2) 0.043(2) -0.0025(15) -0.0183(16) 0.0009(15)
C14 0.053(2) 0.063(2) 0.054(2) -0.0013(19) -0.0299(19) 0.0039(18)
C15 0.066(3) 0.090(3) 0.044(2) -0.005(2) -0.029(2) -0.005(2)
C16 0.062(2) 0.071(3) 0.047(2) -0.0146(19) -0.0144(19) -0.004(2)
C17 0.048(2) 0.044(2) 0.046(2) -0.0108(16) -0.0153(17) 0.0002(16)
C18 0.0403(18) 0.0379(18) 0.0387(18) -0.0036(14) -0.0150(15) -0.0003(14)
C19 0.0378(18) 0.0362(18) 0.0421(19) -0.0060(15) -0.0174(15) 0.0074(14)
C20 0.0440(19) 0.0381(19) 0.044(2) 0.0001(15) -0.0170(16) 0.0050(15)
N21 0.064(2) 0.0476(18) 0.0417(17) -0.0045(14) -0.0222(15) 0.0030(15)
C21 0.112(4) 0.069(3) 0.054(2) -0.009(2) -0.043(3) 0.000(3)
C22 0.054(2) 0.0357(19) 0.044(2) -0.0009(15) -0.0088(17) 0.0094(16)
C23 0.075(3) 0.064(3) 0.049(2) 0.000(2) 0.001(2) 0.014(2)
C24 0.051(3) 0.083(3) 0.089(4) 0.013(3) 0.009(3) 0.000(2)
C25 0.043(2) 0.081(3) 0.104(4) 0.015(3) -0.017(3) -0.007(2)
C26 0.046(2) 0.059(3) 0.074(3) 0.000(2) -0.021(2) 0.0012(19)
C27 0.0408(19) 0.0382(19) 0.049(2) -0.0033(16) -0.0134(16) 0.0083(15)
C28 0.0420(18) 0.0309(17) 0.0431(19) 0.0022(14) -0.0156(15) 0.0029(14)
C29 0.045(2) 0.043(2) 0.043(2) -0.0087(16) -0.0117(16) 0.0078(16)
N30 0.0414(16) 0.0422(17) 0.0537(18) -0.0048(14) -0.0080(14) -0.0003(13)
C30 0.050(2) 0.065(3) 0.084(3) -0.016(2) -0.013(2) -0.008(2)
C31 0.051(2) 0.0368(19) 0.050(2) -0.0009(16) -0.0135(18) 0.0066(16)
C32 0.051(2) 0.069(3) 0.051(2) 0.006(2) -0.0031(19) 0.0099(19)
C33 0.078(3) 0.100(4) 0.047(2) 0.002(2) -0.020(2) 0.010(3)
C34 0.084(3) 0.078(3) 0.057(3) -0.013(2) -0.035(2) 0.016(3)
C35 0.056(2) 0.061(2) 0.052(2) -0.0022(19) -0.0218(19) 0.0064(19)
C36 0.047(2) 0.0362(19) 0.045(2) 0.0024(15) -0.0169(16) 0.0071(15)

loop_
_atom_type_symbol
_atom_type_description
_atom_type_scat_dispersion_real
_atom_type_scat_dispersion_imag
_atom_type_scat_source
C C 0.0181 0.0091 'International Tables Vol C Tables 4.2.6.8 and 6.1.1.4'
H H 0.0000 0.0000 'International Tables Vol C Tables 4.2.6.8 and 6.1.1.4'
N N 0.0311 0.0180 'International Tables Vol C Tables 4.2.6.8 and 6.1.1.4'

loop_
_geom_angle_atom_site_label_1
_geom_angle_atom_site_label_2
_geom_angle_atom_site_label_3
_geom_angle
C9 C1 N2 109.5(3)
C9 C1 C28 129.9(3)
N2 C1 C28 120.4(3)
C3 N2 C1 108.4(2)
C3 N2 C2 123.8(3)
C1 N2 C2 125.8(3)
N2 C2 H2A 109.5
N2 C2 H2B 109.5
H2A C2 H2B 109.5
N2 C2 H2C 109.5
H2A C2 H2C 109.5
H2B C2 H2C 109.5
N2 C3 C4 129.5(3)
N2 C3 C8 108.2(3)
C4 C3 C8 122.2(3)
C5 C4 C3 117.5(3)
C5 C4 H4 121.2
C3 C4 H4 121.2
C4 C5 C6 121.2(3)
C4 C5 H5 119.4
C6 C5 H5 119.4
C7 C6 C5 121.1(3)
C7 C6 H6 119.5
C5 C6 H6 119.5
C6 C7 C8 119.5(3)
C6 C7 H7 120.3
C8 C7 H7 120.3
C7 C8 C3 118.5(3)
C7 C8 C9 134.4(3)
C3 C8 C9 107.0(3)
C1 C9 C8 106.8(3)
C1 C9 C10 128.3(3)
C8 C9 C10 124.9(3)
C11 C10 C18 107.2(3)
C11 C10 C9 128.2(3)
C18 C10 C9 124.6(3)
C10 C11 N12 108.7(3)
C10 C11 C19 130.3(3)
N12 C11 C19 120.8(3)
C13 N12 C11 109.1(2)
C13 N12 C12 123.3(3)
C11 N12 C12 126.0(3)
N12 C12 H12A 109.5
N12 C12 H12B 109.5
H12A C12 H12B 109.5
N12 C12 H12C 109.5
H12A C12 H12C 109.5
H12B C12 H12C 109.5
N12 C13 C14 130.2(3)
N12 C13 C18 107.8(3)
C14 C13 C18 122.1(3)
C15 C14 C13 117.7(3)
C15 C14 H14 121.1
C13 C14 H14 121.1
C14 C15 C16 121.1(3)
C14 C15 H15 119.4
C16 C15 H15 119.4
C17 C16 C15 121.3(4)
C17 C16 H16 119.4
C15 C16 H16 119.4
C16 C17 C18 119.3(3)
C16 C17 H17 120.3
C18 C17 H17 120.3
C17 C18 C13 118.4(3)
C17 C18 C10 134.1(3)
C13 C18 C10 107.3(3)
C20 C19 C27 105.8(3)
C20 C19 C11 127.9(3)
C27 C19 C11 126.2(3)
C19 C20 N21 111.4(3)
C19 C20 H20 124.3
N21 C20 H20 124.3
C20 N21 C22 107.9(3)
C20 N21 C21 126.4(3)
C22 N21 C21 125.7(3)
N21 C21 H21A 109.5
N21 C21 H21B 109.5
H21A C21 H21B 109.5
N21 C21 H21C 109.5
H21A C21 H21C 109.5
H21B C21 H21C 109.5
N21 C22 C23 129.6(4)
N21 C22 C27 108.2(3)
C23 C22 C27 122.1(4)
C24 C23 C22 117.5(4)
C24 C23 H23 121.2
C22 C23 H23 121.2
C23 C24 C25 121.8(4)
C23 C24 H24 119.1
C25 C24 H24 119.1
C26 C25 C24 120.8(4)
C26 C25 H25 119.6
C24 C25 H25 119.6
C25 C26 C27 119.3(4)
C25 C26 H26 120.4
C27 C26 H26 120.4
C26 C27 C22 118.5(3)
C26 C27 C19 134.9(3)
C22 C27 C19 106.7(3)
C29 C28 C36 106.5(3)
C29 C28 C1 127.7(3)
C36 C28 C1 125.7(3)
C28 C29 N30 111.0(3)
C28 C29 H29 124.5
N30 C29 H29 124.5
C29 N30 C31 108.4(3)
C29 N30 C30 126.2(3)
C31 N30 C30 125.3(3)
N30 C30 H30A 109.5
N30 C30 H30B 109.5
H30A C30 H30B 109.5
N30 C30 H30C 109.5
H30A C30 H30C 109.5
H30B C30 H30C 109.5
N30 C31 C32 130.9(4)
N30 C31 C36 107.9(3)
C32 C31 C36 121.3(4)
C33 C32 C31 118.3(4)
C33 C32 H32 120.8
C31 C32 H32 120.8
C32 C33 C34 121.1(4)
C32 C33 H33 119.4
C34 C33 H33 119.4
C35 C34 C33 121.1(4)
C35 C34 H34 119.4
C33 C34 H34 119.4
C34 C35 C36 119.2(4)
C34 C35 H35 120.4
C36 C35 H35 120.4
C35 C36 C31 118.9(3)
C35 C36 C28 135.0(3)
C31 C36 C28 106.2(3)

loop_
_geom_bond_atom_site_label_1
_geom_bond_atom_site_label_2
_geom_bond_distance
C1 C9 1.374(4)
C1 N2 1.399(4)
C1 C28 1.466(4)
N2 C3 1.374(4)
N2 C2 1.460(4)
C2 H2A 0.9600
C2 H2B 0.9600
C2 H2C 0.9600
C3 C4 1.398(4)
C3 C8 1.412(4)
C4 C5 1.378(5)
C4 H4 0.9300
C5 C6 1.403(5)
C5 H5 0.9300
C6 C7 1.376(4)
C6 H6 0.9300
C7 C8 1.399(4)
C7 H7 0.9300
C8 C9 1.440(4)
C9 C10 1.476(4)
C10 C11 1.386(4)
C10 C18 1.429(4)
C11 N12 1.399(4)
C11 C19 1.458(4)
N12 C13 1.376(4)
N12 C12 1.463(4)
C12 H12A 0.9600
C12 H12B 0.9600
C12 H12C 0.9600
C13 C14 1.390(5)
C13 C18 1.417(4)
C14 C15 1.380(5)
C14 H14 0.9300
C15 C16 1.399(5)
C15 H15 0.9300
C16 C17 1.374(5)
C16 H16 0.9300
C17 C18 1.402(4)
C17 H17 0.9300
C19 C20 1.352(4)
C19 C27 1.448(4)
C20 N21 1.371(4)
C20 H20 0.9300
N21 C22 1.373(4)
N21 C21 1.449(4)
C21 H21A 0.9600
C21 H21B 0.9600
C21 H21C 0.9600
C22 C23 1.400(5)
C22 C27 1.404(5)
C23 C24 1.360(6)
C23 H23 0.9300
C24 C25 1.395(7)
C24 H24 0.9300
C25 C26 1.377(6)
C25 H25 0.9300
C26 C27 1.401(5)
C26 H26 0.9300
C28 C29 1.347(4)
C28 C36 1.440(5)
C29 N30 1.367(4)
C29 H29 0.9300
N30 C31 1.367(4)
N30 C30 1.458(4)
C30 H30A 0.9600
C30 H30B 0.9600
C30 H30C 0.9600
C31 C32 1.398(5)
C31 C36 1.415(5)
C32 C33 1.368(6)
C32 H32 0.9300
C33 C34 1.388(6)
C33 H33 0.9300
C34 C35 1.387(5)
C34 H34 0.9300
C35 C36 1.389(5)
C35 H35 0.9300

loop_
_geom_torsion_atom_site_label_1
_geom_torsion_atom_site_label_2
_geom_torsion_atom_site_label_3
_geom_torsion_atom_site_label_4
_geom_torsion
C9 C1 N2 C3 0.8(4)
C28 C1 N2 C3 176.8(3)
C9 C1 N2 C2 165.3(3)
C28 C1 N2 C2 -18.7(5)
C1 N2 C3 C4 -178.6(3)
C2 N2 C3 C4 16.6(6)
C1 N2 C3 C8 -0.3(4)
C2 N2 C3 C8 -165.2(3)
N2 C3 C4 C5 176.9(4)
C8 C3 C4 C5 -1.1(5)
C3 C4 C5 C6 0.8(6)
C4 C5 C6 C7 -0.1(6)
C5 C6 C7 C8 -0.2(5)
C6 C7 C8 C3 -0.2(5)
C6 C7 C8 C9 -176.6(4)
N2 C3 C8 C7 -177.5(3)
C4 C3 C8 C7 0.9(5)
N2 C3 C8 C9 -0.2(4)
C4 C3 C8 C9 178.2(3)
N2 C1 C9 C8 -0.9(4)
C28 C1 C9 C8 -176.4(3)
N2 C1 C9 C10 178.8(3)
C28 C1 C9 C10 3.3(6)
C7 C8 C9 C1 177.4(4)
C3 C8 C9 C1 0.7(4)
C7 C8 C9 C10 -2.3(6)
C3 C8 C9 C10 -179.0(3)
C1 C9 C10 C11 -53.5(5)
C8 C9 C10 C11 126.2(4)
C1 C9 C10 C18 129.1(4)
C8 C9 C10 C18 -51.3(5)
C18 C10 C11 N12 0.1(3)
C9 C10 C11 N12 -177.7(3)
C18 C10 C11 C19 -174.7(3)
C9 C10 C11 C19 7.5(5)
C10 C11 N12 C13 0.0(4)
C19 C11 N12 C13 175.4(3)
C10 C11 N12 C12 165.7(3)
C19 C11 N12 C12 -18.9(5)
C11 N12 C13 C14 -179.4(3)
C12 N12 C13 C14 14.4(6)
C11 N12 C13 C18 -0.2(4)
C12 N12 C13 C18 -166.3(3)
N12 C13 C14 C15 176.5(3)
C18 C13 C14 C15 -2.6(5)
C13 C14 C15 C16 0.4(6)
C14 C15 C16 C17 1.2(6)
C15 C16 C17 C18 -0.6(6)
C16 C17 C18 C13 -1.6(5)
C16 C17 C18 C10 -176.6(4)
N12 C13 C18 C17 -176.1(3)
C14 C13 C18 C17 3.3(5)
N12 C13 C18 C10 0.2(4)
C14 C13 C18 C10 179.5(3)
C11 C10 C18 C17 175.2(4)
C9 C10 C18 C17 -6.8(6)
C11 C10 C18 C13 -0.2(3)
C9 C10 C18 C13 177.7(3)
C10 C11 C19 C20 -50.8(5)
N12 C11 C19 C20 135.0(3)
C10 C11 C19 C27 124.4(4)
N12 C11 C19 C27 -49.8(5)
C27 C19 C20 N21 0.8(4)
C11 C19 C20 N21 176.9(3)
C19 C20 N21 C22 -0.5(4)
C19 C20 N21 C21 178.6(3)
C20 N21 C22 C23 179.2(3)
C21 N21 C22 C23 0.1(6)
C20 N21 C22 C27 -0.1(3)
C21 N21 C22 C27 -179.2(3)
N21 C22 C23 C24 -179.7(4)
C27 C22 C23 C24 -0.5(5)
C22 C23 C24 C25 -0.4(7)
C23 C24 C25 C26 0.5(7)
C24 C25 C26 C27 0.3(6)
C25 C26 C27 C22 -1.2(5)
C25 C26 C27 C19 178.9(4)
N21 C22 C27 C26 -179.4(3)
C23 C22 C27 C26 1.3(5)
N21 C22 C27 C19 0.6(3)
C23 C22 C27 C19 -178.8(3)
C20 C19 C27 C26 179.1(4)
C11 C19 C27 C26 3.0(6)
C20 C19 C27 C22 -0.9(3)
C11 C19 C27 C22 -177.0(3)
C9 C1 C28 C29 -50.7(5)
N2 C1 C28 C29 134.2(3)
C9 C1 C28 C36 125.2(4)
N2 C1 C28 C36 -49.9(5)
C36 C28 C29 N30 1.4(4)
C1 C28 C29 N30 177.9(3)
C28 C29 N30 C31 -0.5(4)
C28 C29 N30 C30 -177.3(3)
C29 N30 C31 C32 178.4(3)
C30 N30 C31 C32 -4.8(6)
C29 N30 C31 C36 -0.6(3)
C30 N30 C31 C36 176.2(3)
N30 C31 C32 C33 178.9(4)
C36 C31 C32 C33 -2.2(5)
C31 C32 C33 C34 0.0(6)
C32 C33 C34 C35 1.5(7)
C33 C34 C35 C36 -0.8(6)
C34 C35 C36 C31 -1.4(5)
C34 C35 C36 C28 179.5(3)
N30 C31 C36 C35 -178.0(3)
C32 C31 C36 C35 2.9(5)
N30 C31 C36 C28 1.4(3)
C32 C31 C36 C28 -177.7(3)
C29 C28 C36 C35 177.5(4)
C1 C28 C36 C35 1.0(6)
C29 C28 C36 C31 -1.7(3)
C1 C28 C36 C31 -178.3(3)
